data_9014796
loop_
_publ_author_name
'Mooney, R.'

_publ_section_title
;
 The Configuration of the Triiodide Group in Ammonium Triiodide Crystals.
 _cod_database_code 1010243
;
_journal_name_full 'Zeitschrift fur Kristallographie'
_journal_page_first 143
_journal_page_last 150
_journal_volume 90
_journal_year 1935
_chemical_formula_sum 'I3 N'
_space_group_IT_number 62
_symmetry_space_group_name_Hall '-P 2n 2a'
_symmetry_space_group_name_H-M 'P m c n'
_cell_angle_alpha 90
_cell_angle_beta 90
_cell_angle_gamma 90
_cell_length_a 6.64
_cell_length_b 9.66
_cell_length_c 10.82
_cell_formula_units_Z 4
_cell_volume 694.021
_database_code_amcsd 0017179
_exptl_crystal_density_diffrn 3.778
_cod_duplicate_entry 1010243
_cod_database_code 9014796
_amcsd_formula_title 'H4 I3 N'

loop_
_space_group_symop_operation_xyz
x,y,z
1/2-x,y,z
1/2+x,-y,-z
1/2+x,1/2+y,1/2-z
1/2-x,1/2-y,1/2+z
x,1/2-y,1/2+z
-x,1/2+y,1/2-z
-x,-y,-z

loop_
_atom_site_label
_atom_site_fract_x
_atom_site_fract_y
_atom_site_fract_z
_atom_site_attached_hydrogens
I1 0.25000 0.35000 0.15300 0
I2 0.25000 0.54400 0.38100 0
I3 0.25000 0.73600 0.57500 0
N1 0.25000 0.46100 0.83100 4

loop_
_cod_related_entry_id
_cod_related_entry_database
_cod_related_entry_code
1 AMCSD 0017179
